data_7059730
loop_
_publ_author_name
'Ramesh, Golla'
'P., Raghavendra Kumar'
'Pillegowda, Manohar'
'Periyasamy, Ganga'
'Suchetan, P. A.'
'Butcher, R. J.'
'Foro, Sabine'
'Nagaraju, G.'

_publ_section_title
;
 Synthesis, crystal structures, photophysical, electrochemical studies,
 DFT and TD-DFT calculations and Hirshfeld analysis of new
 2,2&#x2032;:6&#x2032;,2&#x2032;&#x2032;-terpyridine ligands with pendant
 4&#x2032;-(trimethoxyphenyl) groups and their homoleptic ruthenium
 complexes
;
_journal_issue 27
_journal_name_full 'New Journal of Chemistry'
_journal_page_first 11471
_journal_page_last 11489
_journal_paper_doi 10.1039/D0NJ00046A
_journal_volume 44
_journal_year 2020
_chemical_formula_moiety 'C24 H21 N3 O3'
_chemical_formula_sum 'C24 H21 N3 O3'
_chemical_formula_weight 399.44
_space_group_crystal_system monoclinic
_space_group_IT_number 14
_space_group_name_Hall '-P 2yn'
_space_group_name_H-M_alt 'P 1 21/n 1'
_atom_sites_solution_hydrogens geom
_audit_creation_method SHELXL-2014/6
_audit_update_record
;
2020-06-02 deposited with the CCDC.	2020-06-10 downloaded from the CCDC.
;
_cell_angle_alpha 90
_cell_angle_beta 92.588(7)
_cell_angle_gamma 90
_cell_formula_units_Z 4
_cell_length_a 7.5412(5)
_cell_length_b 33.740(3)
_cell_length_c 7.9862(5)
_cell_measurement_reflns_used 2724
_cell_measurement_temperature 293(2)
_cell_measurement_theta_max 27.79
_cell_measurement_theta_min 2.55
_cell_volume 2029.9(3)
_computing_cell_refinement
;
CrysAlis RED (Oxford Diffraction Ltd., 2009)
;
_computing_data_collection
;
CrysAlis CCD (Oxford Diffraction Ltd., 2009)
;
_computing_data_reduction
;
CrysAlis RED (Oxford Diffraction Ltd., 2009)
;
_computing_molecular_graphics 'PLATON (Spek, 2003)'
_computing_publication_material 'SHELXL-2014/6 (Sheldrick, 2014)'
_computing_structure_refinement 'SHELXL-2014/6 (Sheldrick, 2014)'
_computing_structure_solution 'SHELXL-2014 (Sheldrick, 2014)'
_diffrn_ambient_temperature 293(2)
_diffrn_measured_fraction_theta_full 0.997
_diffrn_measured_fraction_theta_max 0.997
_diffrn_measurement_device_type
;  
Oxford Diffraction Xcalibur (TM) Single Crystal X-ray Diffractometer 
with Sapphire CCD Detector.
;
_diffrn_measurement_method
;
Rotation method data acquisition using omega scans.
;
_diffrn_radiation_type MoK\a
_diffrn_radiation_wavelength 0.71073
_diffrn_reflns_av_R_equivalents 0.0146
_diffrn_reflns_av_unetI/netI 0.0173
_diffrn_reflns_Laue_measured_fraction_full 0.997
_diffrn_reflns_Laue_measured_fraction_max 0.997
_diffrn_reflns_limit_h_max 8
_diffrn_reflns_limit_h_min -9
_diffrn_reflns_limit_k_max 40
_diffrn_reflns_limit_k_min -32
_diffrn_reflns_limit_l_max 9
_diffrn_reflns_limit_l_min -9
_diffrn_reflns_number 7633
_diffrn_reflns_point_group_measured_fraction_full 0.997
_diffrn_reflns_point_group_measured_fraction_max 0.997
_diffrn_reflns_theta_full 25.242
_diffrn_reflns_theta_max 25.349
_diffrn_reflns_theta_min 2.623
_diffrn_source 'Enhance (Mo) X-ray Source'
_exptl_absorpt_coefficient_mu 0.088
_exptl_absorpt_correction_T_max 0.976
_exptl_absorpt_correction_T_min 0.959
_exptl_absorpt_correction_type multi-scan
_exptl_absorpt_process_details
;
CrysAlis RED, Oxford Diffraction Ltd., 2009
Empirical absorption correction using spherical harmonics,
implemented in SCALE3 ABSPACK scaling algorithm.
;
_exptl_crystal_colour 'light yellow'
_exptl_crystal_density_diffrn 1.307
_exptl_crystal_description prism
_exptl_crystal_F_000 840
_exptl_crystal_size_max 0.480
_exptl_crystal_size_mid 0.480
_exptl_crystal_size_min 0.280
_refine_diff_density_max 0.157
_refine_diff_density_min -0.155
_refine_diff_density_rms 0.033
_refine_ls_extinction_coef 0.0148(13)
_refine_ls_extinction_expression Fc^*^=kFc[1+0.001xFc^2^\l^3^/sin(2\q)]^-1/4^
_refine_ls_extinction_method SHELXL
_refine_ls_goodness_of_fit_ref 1.118
_refine_ls_hydrogen_treatment constr
_refine_ls_matrix_type full
_refine_ls_number_parameters 275
_refine_ls_number_reflns 3700
_refine_ls_number_restraints 1
_refine_ls_restrained_S_all 1.118
_refine_ls_R_factor_all 0.0584
_refine_ls_R_factor_gt 0.0474
_refine_ls_shift/su_max 0.000
_refine_ls_shift/su_mean 0.000
_refine_ls_structure_factor_coef Fsqd
_refine_ls_weighting_details 'w=1/[\s^2^(Fo^2^)+(0.0387P)^2^+0.9800P] where P=(Fo^2^+2Fc^2^)/3'
_refine_ls_weighting_scheme calc
_refine_ls_wR_factor_gt 0.1133
_refine_ls_wR_factor_ref 0.1183
_reflns_Friedel_coverage 0.000
_reflns_number_gt 3051
_reflns_number_total 3700
_reflns_threshold_expression 'I > 2\s(I)'
_cod_data_source_file d0nj00046a2.cif
_cod_data_source_block I_global_PRKD-256
_cod_depositor_comments
;Adding full bibliography for 7059727--7059730.cif.

 Adding full bibliography for 7059727--7059730.cif.
;
_cod_original_sg_symbol_H-M 'P 21/n'
_cod_database_code 7059730
_shelx_space_group_comment
;
The symmetry employed for this shelxl refinement is uniquely defined
by the following loop, which should always be used as a source of
symmetry information in preference to the above space-group names.
They are only intended as comments.
;
_shelx_estimated_absorpt_t_min 0.959
_shelx_estimated_absorpt_t_max 0.976
_shelxl_version_number 2014/6

loop_
_space_group_symop_operation_xyz
'x, y, z'
'-x+1/2, y+1/2, -z+1/2'
'-x, -y, -z'
'x-1/2, -y-1/2, z-1/2'

loop_
_atom_site_label
_atom_site_type_symbol
_atom_site_fract_x
_atom_site_fract_y
_atom_site_fract_z
_atom_site_U_iso_or_equiv
_atom_site_adp_type
_atom_site_occupancy
_atom_site_site_symmetry_order
_atom_site_calc_flag
_atom_site_refinement_flags_posn
_atom_site_refinement_flags_adp
_atom_site_refinement_flags_occupancy
_atom_site_disorder_assembly
_atom_site_disorder_group
O1 O -0.01607(16) 0.07924(4) 0.59446(16) 0.0413(3) Uani 1 1 d . . . . .
O2 O 0.14276(16) 0.02553(4) 0.80522(16) 0.0411(3) Uani 1 1 d . . . . .
O3 O 0.49170(17) 0.01033(4) 0.79705(18) 0.0494(4) Uani 1 1 d . . . . .
N1 N 0.0431(2) 0.18298(5) 0.1399(2) 0.0462(4) Uani 1 1 d . . . . .
N2 N 0.4697(3) 0.22592(6) 0.2322(3) 0.0769(6) Uani 1 1 d . U . . .
N3 N -0.3131(2) 0.11218(6) 0.1031(2) 0.0563(5) Uani 1 1 d . . . . .
C1 C 0.1634(2) 0.07243(5) 0.5844(2) 0.0334(4) Uani 1 1 d . . . . .
C2 C 0.2435(2) 0.04430(5) 0.6894(2) 0.0342(4) Uani 1 1 d . . . . .
C3 C 0.4257(2) 0.03695(5) 0.6833(2) 0.0373(4) Uani 1 1 d . . . . .
C4 C 0.5237(2) 0.05698(6) 0.5679(2) 0.0412(5) Uani 1 1 d . . . . .
H4 H 0.6441 0.0516 0.5602 0.049 Uiso 1 1 calc R U . . .
C5 C 0.4427(2) 0.08488(6) 0.4644(2) 0.0411(4) Uani 1 1 d . . . . .
H5 H 0.5106 0.0983 0.3883 0.049 Uiso 1 1 calc R U . . .
C6 C 0.2626(2) 0.09367(5) 0.4697(2) 0.0360(4) Uani 1 1 d . . . . .
C7 C 0.1827(2) 0.12445(5) 0.3569(2) 0.0371(4) Uani 1 1 d . . . . .
C8 C 0.2774(3) 0.15872(6) 0.3230(2) 0.0425(5) Uani 1 1 d . . . . .
H8 H 0.3902 0.1626 0.3723 0.051 Uiso 1 1 calc R U . . .
C9 C 0.2032(3) 0.18700(6) 0.2159(2) 0.0441(5) Uani 1 1 d . . . . .
C10 C -0.0483(3) 0.14979(6) 0.1691(2) 0.0409(4) Uani 1 1 d . . . . .
C11 C 0.0161(3) 0.12038(5) 0.2772(2) 0.0399(4) Uani 1 1 d . . . . .
H11 H -0.0521 0.0980 0.2962 0.048 Uiso 1 1 calc R U . . .
C12 C 0.3013(3) 0.22402(6) 0.1772(3) 0.0552(5) Uani 1 1 d . U . . .
C13 C 0.5625(5) 0.25788(10) 0.1873(4) 0.0984(11) Uani 1 1 d . . . . .
H13 H 0.6813 0.2596 0.2230 0.118 Uiso 1 1 calc R U . . .
C14 C 0.4906(6) 0.28808(9) 0.0915(4) 0.1012(12) Uani 1 1 d . . . . .
H14 H 0.5598 0.3095 0.0616 0.121 Uiso 1 1 calc R U . . .
C15 C 0.3188(6) 0.28608(9) 0.0418(5) 0.1063(12) Uani 1 1 d . . . . .
H15 H 0.2662 0.3065 -0.0207 0.128 Uiso 1 1 calc R U . . .
C16 C 0.2212(4) 0.25351(8) 0.0838(4) 0.0804(8) Uani 1 1 d . . . . .
H16 H 0.1021 0.2515 0.0492 0.096 Uiso 1 1 calc R U . . .
C17 C -0.2230(3) 0.14553(6) 0.0769(2) 0.0446(5) Uani 1 1 d . . . . .
C18 C -0.4670(3) 0.10735(8) 0.0175(3) 0.0667(7) Uani 1 1 d . . . . .
H18 H -0.5303 0.0842 0.0349 0.080 Uiso 1 1 calc R U . . .
C19 C -0.5382(4) 0.13425(9) -0.0944(3) 0.0717(7) Uani 1 1 d . . . . .
H19 H -0.6465 0.1295 -0.1512 0.086 Uiso 1 1 calc R U . . .
C20 C -0.4462(4) 0.16814(9) -0.1202(3) 0.0763(8) Uani 1 1 d . . . . .
H20 H -0.4912 0.1871 -0.1952 0.092 Uiso 1 1 calc R U . . .
C21 C -0.2859(3) 0.17426(7) -0.0348(3) 0.0623(6) Uani 1 1 d . . . . .
H21 H -0.2210 0.1972 -0.0517 0.075 Uiso 1 1 calc R U . . .
C22 C -0.0602(3) 0.10302(7) 0.7342(3) 0.0588(6) Uani 1 1 d . . . . .
H22A H 0.0029 0.1277 0.7310 0.088 Uiso 1 1 calc R U . . .
H22B H -0.0277 0.0893 0.8363 0.088 Uiso 1 1 calc R U . . .
H22C H -0.1856 0.1081 0.7294 0.088 Uiso 1 1 calc R U . . .
C23 C 0.1176(3) -0.01587(6) 0.7745(3) 0.0542(6) Uani 1 1 d . . . . .
H23A H 0.2304 -0.0291 0.7822 0.081 Uiso 1 1 calc R U . . .
H23B H 0.0638 -0.0196 0.6644 0.081 Uiso 1 1 calc R U . . .
H23C H 0.0417 -0.0267 0.8564 0.081 Uiso 1 1 calc R U . . .
C24 C 0.6768(3) 0.00185(7) 0.7970(3) 0.0549(6) Uani 1 1 d . . . . .
H24A H 0.7431 0.0258 0.8163 0.082 Uiso 1 1 calc R U . . .
H24B H 0.7049 -0.0091 0.6904 0.082 Uiso 1 1 calc R U . . .
H24C H 0.7072 -0.0169 0.8840 0.082 Uiso 1 1 calc R U . . .

loop_
_atom_site_aniso_label
_atom_site_aniso_U_11
_atom_site_aniso_U_22
_atom_site_aniso_U_33
_atom_site_aniso_U_23
_atom_site_aniso_U_13
_atom_site_aniso_U_12
O1 0.0321(7) 0.0473(8) 0.0447(7) 0.0010(6) 0.0058(5) 0.0049(6)
O2 0.0415(7) 0.0375(7) 0.0451(7) 0.0072(6) 0.0109(6) 0.0016(6)
O3 0.0346(7) 0.0586(9) 0.0548(9) 0.0146(7) -0.0002(6) 0.0078(6)
N1 0.0629(11) 0.0367(9) 0.0391(9) 0.0027(7) 0.0050(8) 0.0005(8)
N2 0.0863(13) 0.0648(13) 0.0803(15) 0.0069(12) 0.0105(11) -0.0337(12)
N3 0.0562(11) 0.0660(12) 0.0462(10) 0.0033(9) -0.0026(8) -0.0102(9)
C1 0.0299(9) 0.0345(9) 0.0360(9) -0.0029(7) 0.0033(7) 0.0005(7)
C2 0.0341(9) 0.0349(9) 0.0340(9) -0.0017(7) 0.0056(7) -0.0014(7)
C3 0.0343(10) 0.0402(10) 0.0372(9) 0.0004(8) 0.0001(7) 0.0021(8)
C4 0.0294(9) 0.0502(12) 0.0444(11) -0.0011(9) 0.0048(8) 0.0007(8)
C5 0.0382(10) 0.0458(11) 0.0399(10) 0.0016(8) 0.0093(8) -0.0056(8)
C6 0.0382(10) 0.0348(9) 0.0352(9) -0.0022(8) 0.0036(7) -0.0012(8)
C7 0.0441(11) 0.0335(9) 0.0344(9) -0.0015(8) 0.0083(8) -0.0004(8)
C8 0.0461(11) 0.0408(11) 0.0412(10) -0.0005(8) 0.0072(8) -0.0060(9)
C9 0.0606(13) 0.0351(10) 0.0374(10) -0.0010(8) 0.0115(9) -0.0046(9)
C10 0.0507(12) 0.0377(10) 0.0348(9) -0.0014(8) 0.0060(8) 0.0011(9)
C11 0.0477(11) 0.0330(10) 0.0392(10) 0.0004(8) 0.0039(8) -0.0025(8)
C12 0.0826(12) 0.0411(11) 0.0432(11) -0.0020(9) 0.0168(10) -0.0140(11)
C13 0.113(3) 0.086(2) 0.098(2) 0.0022(19) 0.0250(19) -0.053(2)
C14 0.163(4) 0.0623(19) 0.082(2) 0.0021(16) 0.051(2) -0.051(2)
C15 0.160(4) 0.0581(18) 0.102(3) 0.0283(17) 0.022(2) -0.026(2)
C16 0.111(2) 0.0524(15) 0.0778(18) 0.0193(14) 0.0092(16) -0.0137(15)
C17 0.0520(12) 0.0466(12) 0.0355(10) -0.0040(8) 0.0051(8) 0.0080(9)
C18 0.0627(15) 0.0822(18) 0.0549(14) -0.0028(13) -0.0017(12) -0.0137(13)
C19 0.0606(16) 0.093(2) 0.0600(15) -0.0070(14) -0.0090(12) 0.0078(15)
C20 0.0764(18) 0.0815(19) 0.0689(17) 0.0058(14) -0.0196(14) 0.0222(15)
C21 0.0698(16) 0.0543(14) 0.0620(14) 0.0051(11) -0.0046(12) 0.0112(12)
C22 0.0481(12) 0.0489(13) 0.0807(16) -0.0176(12) 0.0174(11) 0.0060(10)
C23 0.0476(12) 0.0412(11) 0.0743(15) 0.0048(11) 0.0082(11) -0.0055(9)
C24 0.0359(11) 0.0622(14) 0.0657(14) 0.0098(11) -0.0064(10) 0.0063(10)

loop_
_atom_type_symbol
_atom_type_description
_atom_type_scat_dispersion_real
_atom_type_scat_dispersion_imag
_atom_type_scat_source
C C 0.0033 0.0016 'International Tables Vol C Tables 4.2.6.8 and 6.1.1.4'
H H 0.0000 0.0000 'International Tables Vol C Tables 4.2.6.8 and 6.1.1.4'
N N 0.0061 0.0033 'International Tables Vol C Tables 4.2.6.8 and 6.1.1.4'
O O 0.0106 0.0060 'International Tables Vol C Tables 4.2.6.8 and 6.1.1.4'

loop_
_geom_angle_atom_site_label_1
_geom_angle_atom_site_label_2
_geom_angle_atom_site_label_3
_geom_angle
_geom_angle_site_symmetry_1
_geom_angle_site_symmetry_3
_geom_angle_publ_flag
C1 O1 C22 113.81(15) . . ?
C2 O2 C23 114.04(15) . . ?
C3 O3 C24 117.56(15) . . ?
C9 N1 C10 117.88(17) . . ?
C12 N2 C13 116.9(3) . . ?
C18 N3 C17 117.4(2) . . ?
O1 C1 C2 118.73(15) . . ?
O1 C1 C6 120.39(16) . . ?
C2 C1 C6 120.88(16) . . ?
O2 C2 C1 118.84(15) . . ?
O2 C2 C3 120.96(16) . . ?
C1 C2 C3 120.11(16) . . ?
O3 C3 C4 125.35(16) . . ?
O3 C3 C2 115.18(16) . . ?
C4 C3 C2 119.47(17) . . ?
C5 C4 C3 119.83(17) . . ?
C5 C4 H4 120.1 . . ?
C3 C4 H4 120.1 . . ?
C4 C5 C6 122.29(17) . . ?
C4 C5 H5 118.9 . . ?
C6 C5 H5 118.9 . . ?
C5 C6 C1 117.37(16) . . ?
C5 C6 C7 120.02(16) . . ?
C1 C6 C7 122.60(16) . . ?
C11 C7 C8 117.04(17) . . ?
C11 C7 C6 122.86(16) . . ?
C8 C7 C6 120.07(17) . . ?
C9 C8 C7 119.78(19) . . ?
C9 C8 H8 120.1 . . ?
C7 C8 H8 120.1 . . ?
N1 C9 C8 122.94(18) . . ?
N1 C9 C12 115.99(18) . . ?
C8 C9 C12 121.1(2) . . ?
N1 C10 C11 122.49(18) . . ?
N1 C10 C17 116.43(17) . . ?
C11 C10 C17 121.07(18) . . ?
C10 C11 C7 119.85(18) . . ?
C10 C11 H11 120.1 . . ?
C7 C11 H11 120.1 . . ?
N2 C12 C16 122.5(2) . . ?
N2 C12 C9 116.6(2) . . ?
C16 C12 C9 120.8(2) . . ?
N2 C13 C14 123.2(3) . . ?
N2 C13 H13 118.4 . . ?
C14 C13 H13 118.4 . . ?
C15 C14 C13 118.7(3) . . ?
C15 C14 H14 120.6 . . ?
C13 C14 H14 120.6 . . ?
C14 C15 C16 119.3(3) . . ?
C14 C15 H15 120.3 . . ?
C16 C15 H15 120.3 . . ?
C12 C16 C15 119.2(3) . . ?
C12 C16 H16 120.4 . . ?
C15 C16 H16 120.4 . . ?
N3 C17 C21 121.9(2) . . ?
N3 C17 C10 116.70(18) . . ?
C21 C17 C10 121.4(2) . . ?
N3 C18 C19 124.2(3) . . ?
N3 C18 H18 117.9 . . ?
C19 C18 H18 117.9 . . ?
C20 C19 C18 118.0(2) . . ?
C20 C19 H19 121.0 . . ?
C18 C19 H19 121.0 . . ?
C19 C20 C21 119.6(2) . . ?
C19 C20 H20 120.2 . . ?
C21 C20 H20 120.2 . . ?
C20 C21 C17 118.8(2) . . ?
C20 C21 H21 120.6 . . ?
C17 C21 H21 120.6 . . ?
O1 C22 H22A 109.5 . . ?
O1 C22 H22B 109.5 . . ?
H22A C22 H22B 109.5 . . ?
O1 C22 H22C 109.5 . . ?
H22A C22 H22C 109.5 . . ?
H22B C22 H22C 109.5 . . ?
O2 C23 H23A 109.5 . . ?
O2 C23 H23B 109.5 . . ?
H23A C23 H23B 109.5 . . ?
O2 C23 H23C 109.5 . . ?
H23A C23 H23C 109.5 . . ?
H23B C23 H23C 109.5 . . ?
O3 C24 H24A 109.5 . . ?
O3 C24 H24B 109.5 . . ?
H24A C24 H24B 109.5 . . ?
O3 C24 H24C 109.5 . . ?
H24A C24 H24C 109.5 . . ?
H24B C24 H24C 109.5 . . ?

loop_
_geom_bond_atom_site_label_1
_geom_bond_atom_site_label_2
_geom_bond_distance
_geom_bond_site_symmetry_2
_geom_bond_publ_flag
O1 C1 1.379(2) . ?
O1 C22 1.426(2) . ?
O2 C2 1.377(2) . ?
O2 C23 1.429(2) . ?
O3 C3 1.356(2) . ?
O3 C24 1.425(2) . ?
N1 C9 1.334(3) . ?
N1 C10 1.341(2) . ?
N2 C12 1.326(3) . ?
N2 C13 1.343(3) . ?
N3 C18 1.330(3) . ?
N3 C17 1.336(3) . ?
C1 C2 1.387(2) . ?
C1 C6 1.405(2) . ?
C2 C3 1.399(2) . ?
C3 C4 1.384(3) . ?
C4 C5 1.378(3) . ?
C4 H4 0.9300 . ?
C5 C6 1.392(3) . ?
C5 H5 0.9300 . ?
C6 C7 1.485(3) . ?
C7 C11 1.389(3) . ?
C7 C8 1.392(3) . ?
C8 C9 1.383(3) . ?
C8 H8 0.9300 . ?
C9 C12 1.491(3) . ?
C10 C11 1.389(3) . ?
C10 C17 1.487(3) . ?
C11 H11 0.9300 . ?
C12 C16 1.368(4) . ?
C13 C14 1.371(5) . ?
C13 H13 0.9300 . ?
C14 C15 1.339(5) . ?
C14 H14 0.9300 . ?
C15 C16 1.373(4) . ?
C15 H15 0.9300 . ?
C16 H16 0.9300 . ?
C17 C21 1.386(3) . ?
C18 C19 1.366(4) . ?
C18 H18 0.9300 . ?
C19 C20 1.358(4) . ?
C19 H19 0.9300 . ?
C20 C21 1.377(3) . ?
C20 H20 0.9300 . ?
C21 H21 0.9300 . ?
C22 H22A 0.9600 . ?
C22 H22B 0.9600 . ?
C22 H22C 0.9600 . ?
C23 H23A 0.9600 . ?
C23 H23B 0.9600 . ?
C23 H23C 0.9600 . ?
C24 H24A 0.9600 . ?
C24 H24B 0.9600 . ?
C24 H24C 0.9600 . ?

loop_
_geom_torsion_atom_site_label_1
_geom_torsion_atom_site_label_2
_geom_torsion_atom_site_label_3
_geom_torsion_atom_site_label_4
_geom_torsion
_geom_torsion_site_symmetry_1
_geom_torsion_site_symmetry_2
_geom_torsion_site_symmetry_3
_geom_torsion_site_symmetry_4
_geom_torsion_publ_flag
C22 O1 C1 C2 77.6(2) . . . . ?
C22 O1 C1 C6 -102.4(2) . . . . ?
C23 O2 C2 C1 113.40(19) . . . . ?
C23 O2 C2 C3 -70.2(2) . . . . ?
O1 C1 C2 O2 -3.0(2) . . . . ?
C6 C1 C2 O2 177.04(16) . . . . ?
O1 C1 C2 C3 -179.45(16) . . . . ?
C6 C1 C2 C3 0.6(3) . . . . ?
C24 O3 C3 C4 -0.7(3) . . . . ?
C24 O3 C3 C2 -179.71(17) . . . . ?
O2 C2 C3 O3 0.5(3) . . . . ?
C1 C2 C3 O3 176.86(16) . . . . ?
O2 C2 C3 C4 -178.58(16) . . . . ?
C1 C2 C3 C4 -2.2(3) . . . . ?
O3 C3 C4 C5 -176.69(18) . . . . ?
C2 C3 C4 C5 2.2(3) . . . . ?
C3 C4 C5 C6 -0.7(3) . . . . ?
C4 C5 C6 C1 -0.9(3) . . . . ?
C4 C5 C6 C7 179.08(17) . . . . ?
O1 C1 C6 C5 -179.04(16) . . . . ?
C2 C1 C6 C5 0.9(3) . . . . ?
O1 C1 C6 C7 1.0(3) . . . . ?
C2 C1 C6 C7 -179.03(16) . . . . ?
C5 C6 C7 C11 139.89(19) . . . . ?
C1 C6 C7 C11 -40.1(3) . . . . ?
C5 C6 C7 C8 -38.1(3) . . . . ?
C1 C6 C7 C8 141.84(18) . . . . ?
C11 C7 C8 C9 0.9(3) . . . . ?
C6 C7 C8 C9 179.04(17) . . . . ?
C10 N1 C9 C8 -0.4(3) . . . . ?
C10 N1 C9 C12 178.87(17) . . . . ?
C7 C8 C9 N1 -0.8(3) . . . . ?
C7 C8 C9 C12 179.98(17) . . . . ?
C9 N1 C10 C11 1.5(3) . . . . ?
C9 N1 C10 C17 -177.53(16) . . . . ?
N1 C10 C11 C7 -1.4(3) . . . . ?
C17 C10 C11 C7 177.57(17) . . . . ?
C8 C7 C11 C10 0.1(3) . . . . ?
C6 C7 C11 C10 -177.94(16) . . . . ?
C13 N2 C12 C16 -2.2(4) . . . . ?
C13 N2 C12 C9 175.3(2) . . . . ?
N1 C9 C12 N2 -170.6(2) . . . . ?
C8 C9 C12 N2 8.6(3) . . . . ?
N1 C9 C12 C16 6.9(3) . . . . ?
C8 C9 C12 C16 -173.9(2) . . . . ?
C12 N2 C13 C14 1.0(5) . . . . ?
N2 C13 C14 C15 1.0(5) . . . . ?
C13 C14 C15 C16 -1.8(5) . . . . ?
N2 C12 C16 C15 1.4(4) . . . . ?
C9 C12 C16 C15 -175.9(3) . . . . ?
C14 C15 C16 C12 0.7(5) . . . . ?
C18 N3 C17 C21 0.0(3) . . . . ?
C18 N3 C17 C10 -177.93(19) . . . . ?
N1 C10 C17 N3 178.81(17) . . . . ?
C11 C10 C17 N3 -0.2(3) . . . . ?
N1 C10 C17 C21 0.8(3) . . . . ?
C11 C10 C17 C21 -178.17(19) . . . . ?
C17 N3 C18 C19 -0.2(4) . . . . ?
N3 C18 C19 C20 0.0(4) . . . . ?
C18 C19 C20 C21 0.3(4) . . . . ?
C19 C20 C21 C17 -0.4(4) . . . . ?
N3 C17 C21 C20 0.2(3) . . . . ?
C10 C17 C21 C20 178.1(2) . . . . ?
